data_4070302
loop_
_publ_author_name
'Zarkesh, Ryan A.'
'Heyduk, Alan F.'

_publ_section_title
;
 Reactivity of Diazoalkanes with Tantalum(V) Complexes of a Tridentate
 Amido-Bis(phenolate) Ligand
;
_journal_issue 23
_journal_name_full Organometallics
_journal_page_first 6629
_journal_paper_doi 10.1021/om900701n
_journal_volume 28
_journal_year 2009
_chemical_formula_sum 'C67 H73 Cl2 N3 O2 Ta'
_chemical_formula_weight 1204.13
_chemical_name_systematic
; 
 ? 
;
_space_group_IT_number 15
_symmetry_cell_setting monoclinic
_symmetry_space_group_name_Hall '-C 2yc'
_symmetry_space_group_name_H-M 'C 1 2/c 1'
_atom_sites_solution_hydrogens geom
_atom_sites_solution_primary direct
_atom_sites_solution_secondary difmap
_audit_creation_method SHELXL-97
_cell_angle_alpha 90.00
_cell_angle_beta 117.427(2)
_cell_angle_gamma 90.00
_cell_formula_units_Z 4
_cell_length_a 20.9828(11)
_cell_length_b 21.2413(11)
_cell_length_c 15.3980(8)
_cell_measurement_reflns_used 9990
_cell_measurement_temperature 143(2)
_cell_measurement_theta_max 27.89
_cell_measurement_theta_min 2.42
_cell_volume 6091.5(6)
_computing_cell_refinement 'Bruker SMART/SAINT'
_computing_data_collection 'Bruker SMART'
_computing_data_reduction 'Bruker SAINT'
_computing_molecular_graphics 'Bruker SHELXTL'
_computing_publication_material 'Bruker SHELXTL'
_computing_structure_refinement 'SHELXL-97 (Sheldrick, 1997)'
_computing_structure_solution 'SHELXS-97 (Sheldrick, 1990)'
_diffrn_ambient_temperature 143(2)
_diffrn_measured_fraction_theta_full 0.992
_diffrn_measured_fraction_theta_max 0.992
_diffrn_measurement_device_type 'CCD area detector'
_diffrn_measurement_method 'omega scans'
_diffrn_radiation_monochromator graphite
_diffrn_radiation_source 'fine-focus sealed tube'
_diffrn_radiation_type MoK\a
_diffrn_radiation_wavelength 0.71073
_diffrn_reflns_av_R_equivalents 0.0464
_diffrn_reflns_av_sigmaI/netI 0.0478
_diffrn_reflns_limit_h_max 26
_diffrn_reflns_limit_h_min -26
_diffrn_reflns_limit_k_max 27
_diffrn_reflns_limit_k_min -27
_diffrn_reflns_limit_l_max 19
_diffrn_reflns_limit_l_min -19
_diffrn_reflns_number 25921
_diffrn_reflns_theta_full 27.10
_diffrn_reflns_theta_max 27.10
_diffrn_reflns_theta_min 1.68
_diffrn_standards_decay_% '< 1.0'
_diffrn_standards_interval_count 'initial 50 frames recollected'
_diffrn_standards_number '50 frames'
_exptl_absorpt_coefficient_mu 1.937
_exptl_absorpt_correction_T_max 0.9179
_exptl_absorpt_correction_T_min 0.8166
_exptl_absorpt_correction_type multi-scan
_exptl_absorpt_process_details 'Bruker SADABS'
_exptl_crystal_colour green
_exptl_crystal_density_diffrn 1.313
_exptl_crystal_density_meas 0
_exptl_crystal_density_method 'not measured'
_exptl_crystal_description prism
_exptl_crystal_F_000 2476
_exptl_crystal_size_max 0.11
_exptl_crystal_size_mid 0.05
_exptl_crystal_size_min 0.05
_refine_diff_density_max 3.572
_refine_diff_density_min -1.704
_refine_diff_density_rms 0.213
_refine_ls_extinction_method none
_refine_ls_goodness_of_fit_ref 1.137
_refine_ls_hydrogen_treatment constr
_refine_ls_matrix_type full
_refine_ls_number_parameters 344
_refine_ls_number_reflns 6668
_refine_ls_number_restraints 0
_refine_ls_restrained_S_all 1.137
_refine_ls_R_factor_all 0.0508
_refine_ls_R_factor_gt 0.0405
_refine_ls_shift/su_max 0.003
_refine_ls_shift/su_mean 0.000
_refine_ls_structure_factor_coef Fsqd
_refine_ls_weighting_details 'calc w=1/[\s^2^(Fo^2^)+(0.0726P)^2^+0.0000P] where P=(Fo^2^+2Fc^2^)/3'
_refine_ls_weighting_scheme calc
_refine_ls_wR_factor_gt 0.1080
_refine_ls_wR_factor_ref 0.1147
_reflns_number_gt 5826
_reflns_number_total 6668
_reflns_threshold_expression >2sigma(I)
_cod_data_source_file om900701n_si_001.cif
_cod_data_source_block afh163
_cod_depositor_comments
;
The following automatic conversions were performed:

'_symmetry_cell_setting' value 'Monoclinic' changed to 'monoclinic'
according to /home/saulius/struct/CIF-dictionaries/cif_core.dic
dictionary named 'cif_core.dic' version 2.4.2 from 2011-04-26.

Automatic conversion script
Id: cif_fix_values 1715 2011-07-08 13:25:40Z adriana 
;
_cod_original_cell_volume 6091.5(5)
_cod_original_sg_symbol_H-M C2/c
_cod_database_code 4070302

loop_
_symmetry_equiv_pos_as_xyz
'x, y, z'
'-x, y, -z+1/2'
'x+1/2, y+1/2, z'
'-x+1/2, y+1/2, -z+1/2'
'-x, -y, -z'
'x, -y, z-1/2'
'-x+1/2, -y+1/2, -z'
'x+1/2, -y+1/2, z-1/2'

loop_
_atom_site_label
_atom_site_type_symbol
_atom_site_fract_x
_atom_site_fract_y
_atom_site_fract_z
_atom_site_U_iso_or_equiv
_atom_site_adp_type
_atom_site_occupancy
_atom_site_symmetry_multiplicity
_atom_site_calc_flag
_atom_site_refinement_flags
Ta1 Ta 0.5000 0.884211(10) 0.7500 0.01735(9) Uani 1 2 d S
Cl1 Cl 0.39404(5) 0.87088(5) 0.77005(7) 0.0242(2) Uani 1 1 d .
O1 O 0.55773(13) 0.90803(13) 0.88568(17) 0.0195(5) Uani 1 1 d .
N1 N 0.5000 0.9793(2) 0.7500 0.0182(9) Uani 1 2 d S
N2 N 0.52330(15) 0.77953(15) 0.8006(2) 0.0186(6) Uani 1 1 d .
C1 C 0.54746(18) 1.01104(19) 0.8358(3) 0.0191(8) Uani 1 1 d .
C2 C 0.57749(18) 0.96848(18) 0.9140(3) 0.0194(8) Uani 1 1 d .
C3 C 0.62298(18) 0.98823(19) 1.0096(3) 0.0203(8) Uani 1 1 d .
C4 C 0.63960(19) 1.05256(19) 1.0211(3) 0.0225(8) Uani 1 1 d .
H4A H 0.6688 1.0681 1.0853 0.027 Uiso 1 1 calc R
C5 C 0.6154(2) 1.0952(2) 0.9430(3) 0.0234(8) Uani 1 1 d .
C6 C 0.56922(19) 1.07360(19) 0.8496(3) 0.0219(8) Uani 1 1 d .
H6A H 0.5526 1.1015 0.7953 0.026 Uiso 1 1 calc R
C7 C 0.6521(2) 0.9419(2) 1.0951(3) 0.0253(9) Uani 1 1 d .
C8 C 0.6983(2) 0.89181(19) 1.0779(3) 0.0272(9) Uani 1 1 d .
H8A H 0.7388 0.9124 1.0741 0.041 Uiso 1 1 calc R
H8B H 0.6690 0.8696 1.0165 0.041 Uiso 1 1 calc R
H8C H 0.7165 0.8617 1.1323 0.041 Uiso 1 1 calc R
C9 C 0.5881(2) 0.9113(2) 1.1019(3) 0.0308(9) Uani 1 1 d .
H9A H 0.5596 0.9440 1.1129 0.046 Uiso 1 1 calc R
H9B H 0.6058 0.8814 1.1565 0.046 Uiso 1 1 calc R
H9C H 0.5580 0.8891 1.0408 0.046 Uiso 1 1 calc R
C10 C 0.6986(2) 0.9747(2) 1.1926(3) 0.0355(11) Uani 1 1 d .
H10A H 0.6701 1.0068 1.2045 0.053 Uiso 1 1 calc R
H10B H 0.7399 0.9946 1.1900 0.053 Uiso 1 1 calc R
H10C H 0.7157 0.9436 1.2456 0.053 Uiso 1 1 calc R
C11 C 0.6356(2) 1.1653(2) 0.9564(3) 0.0287(9) Uani 1 1 d .
C12 C 0.6695(3) 1.1843(2) 0.8914(3) 0.0393(11) Uani 1 1 d .
H12A H 0.7134 1.1598 0.9096 0.059 Uiso 1 1 calc R
H12B H 0.6813 1.2292 0.9001 0.059 Uiso 1 1 calc R
H12C H 0.6356 1.1760 0.8228 0.059 Uiso 1 1 calc R
C13 C 0.6883(3) 1.1817(2) 1.0630(3) 0.0389(11) Uani 1 1 d .
H13A H 0.7331 1.1582 1.0829 0.058 Uiso 1 1 calc R
H13B H 0.6670 1.1703 1.1057 0.058 Uiso 1 1 calc R
H13C H 0.6984 1.2269 1.0684 0.058 Uiso 1 1 calc R
C14 C 0.5671(3) 1.2038(2) 0.9279(5) 0.0494(14) Uani 1 1 d .
H14A H 0.5790 1.2488 0.9362 0.074 Uiso 1 1 calc R
H14B H 0.5454 1.1920 0.9700 0.074 Uiso 1 1 calc R
H14C H 0.5330 1.1954 0.8595 0.074 Uiso 1 1 calc R
C15 C 0.57045(19) 0.73509(18) 0.8400(3) 0.0201(8) Uani 1 1 d .
C16 C 0.58486(19) 0.68594(19) 0.7820(3) 0.0226(8) Uani 1 1 d .
C17 C 0.5897(2) 0.62297(19) 0.8102(3) 0.0275(9) Uani 1 1 d .
H17A H 0.5823 0.6114 0.8645 0.033 Uiso 1 1 calc R
C18 C 0.6054(2) 0.5772(2) 0.7578(3) 0.0315(10) Uani 1 1 d .
H18A H 0.6073 0.5342 0.7757 0.038 Uiso 1 1 calc R
C19 C 0.6182(2) 0.5932(2) 0.6816(3) 0.0340(10) Uani 1 1 d .
H19A H 0.6297 0.5616 0.6475 0.041 Uiso 1 1 calc R
C20 C 0.6143(2) 0.6563(2) 0.6535(3) 0.0345(10) Uani 1 1 d .
H20A H 0.6234 0.6676 0.6005 0.041 Uiso 1 1 calc R
C21 C 0.5973(2) 0.7020(2) 0.7032(3) 0.0281(9) Uani 1 1 d .
H21A H 0.5939 0.7448 0.6835 0.034 Uiso 1 1 calc R
C22 C 0.6110(2) 0.73295(19) 0.9468(3) 0.0230(8) Uani 1 1 d .
C23 C 0.5781(2) 0.7516(2) 1.0034(3) 0.0302(9) Uani 1 1 d .
H23A H 0.5308 0.7683 0.9726 0.036 Uiso 1 1 calc R
C24 C 0.6144(2) 0.7459(2) 1.1044(3) 0.0365(11) Uani 1 1 d .
H24A H 0.5916 0.7580 1.1427 0.044 Uiso 1 1 calc R
C25 C 0.6842(3) 0.7225(2) 1.1498(3) 0.0399(12) Uani 1 1 d .
H25A H 0.7088 0.7185 1.2190 0.048 Uiso 1 1 calc R
C26 C 0.7174(2) 0.7052(2) 1.0950(3) 0.0358(11) Uani 1 1 d .
H26A H 0.7657 0.6906 1.1266 0.043 Uiso 1 1 calc R
C27 C 0.6811(2) 0.7087(2) 0.9935(3) 0.0286(9) Uani 1 1 d .
H27A H 0.7036 0.6947 0.9558 0.034 Uiso 1 1 calc R
C28 C 0.4139(7) 0.5369(6) 1.0612(6) 0.108(4) Uani 1 1 d .
C29 C 0.3428(9) 0.5538(6) 1.0312(8) 0.128(4) Uani 1 1 d .
H29A H 0.3321 0.5909 1.0564 0.154 Uiso 1 1 calc R
C30 C 0.2893(5) 0.5178(5) 0.9668(7) 0.098(3) Uani 1 1 d .
H30A H 0.2410 0.5297 0.9475 0.118 Uiso 1 1 calc R
C31 C 0.3026(3) 0.4651(4) 0.9288(5) 0.072(2) Uani 1 1 d .
H31A H 0.2637 0.4410 0.8824 0.087 Uiso 1 1 calc R
C32 C 0.3713(3) 0.4465(3) 0.9567(5) 0.0676(19) Uani 1 1 d .
H32A H 0.3811 0.4092 0.9307 0.081 Uiso 1 1 calc R
C33 C 0.4268(3) 0.4832(5) 1.0239(6) 0.086(3) Uani 1 1 d .
H33A H 0.4750 0.4704 1.0445 0.103 Uiso 1 1 calc R
C34 C 0.4673(9) 0.5796(8) 1.1252(10) 0.102(7) Uani 0.50 1 d P
H34A H 0.5151 0.5631 1.1413 0.153 Uiso 0.50 1 calc PR
H34B H 0.4627 0.5845 1.1854 0.153 Uiso 0.50 1 calc PR
H34C H 0.4608 0.6205 1.0930 0.153 Uiso 0.50 1 calc PR

loop_
_atom_site_aniso_label
_atom_site_aniso_U_11
_atom_site_aniso_U_22
_atom_site_aniso_U_33
_atom_site_aniso_U_23
_atom_site_aniso_U_13
_atom_site_aniso_U_12
Ta1 0.01401(12) 0.01950(13) 0.01586(12) 0.000 0.00458(9) 0.000
Cl1 0.0182(4) 0.0278(5) 0.0273(5) -0.0015(4) 0.0111(4) -0.0008(3)
O1 0.0172(12) 0.0195(13) 0.0163(12) -0.0005(10) 0.0032(10) -0.0027(10)
N1 0.0156(19) 0.022(2) 0.019(2) 0.000 0.0100(17) 0.000
N2 0.0145(13) 0.0253(17) 0.0171(15) -0.0025(12) 0.0083(12) -0.0016(12)
C1 0.0135(15) 0.026(2) 0.0198(17) -0.0015(15) 0.0092(14) 0.0009(14)
C2 0.0150(15) 0.0202(19) 0.0239(18) -0.0031(15) 0.0096(14) -0.0009(14)
C3 0.0142(15) 0.030(2) 0.0188(16) -0.0023(15) 0.0093(14) 0.0020(14)
C4 0.0171(16) 0.031(2) 0.0211(17) -0.0087(16) 0.0101(15) -0.0047(15)
C5 0.0188(17) 0.023(2) 0.031(2) -0.0057(17) 0.0140(16) -0.0039(15)
C6 0.0201(17) 0.022(2) 0.0252(18) -0.0003(15) 0.0119(16) -0.0021(15)
C7 0.0217(18) 0.034(2) 0.0176(17) -0.0044(16) 0.0065(15) 0.0007(16)
C8 0.0200(18) 0.030(2) 0.026(2) -0.0001(16) 0.0062(17) 0.0044(15)
C9 0.032(2) 0.040(3) 0.025(2) 0.0057(19) 0.0182(18) 0.005(2)
C10 0.036(2) 0.039(3) 0.0225(19) -0.0033(18) 0.0057(18) 0.004(2)
C11 0.0261(19) 0.028(2) 0.034(2) -0.0080(18) 0.0155(17) -0.0083(16)
C12 0.046(3) 0.036(3) 0.042(2) -0.007(2) 0.026(2) -0.018(2)
C13 0.045(3) 0.037(3) 0.038(2) -0.015(2) 0.023(2) -0.020(2)
C14 0.037(2) 0.023(2) 0.082(4) -0.014(3) 0.022(3) -0.002(2)
C15 0.0164(16) 0.0214(19) 0.0239(18) 0.0003(15) 0.0105(15) -0.0037(14)
C16 0.0173(16) 0.023(2) 0.0228(17) -0.0025(15) 0.0055(15) 0.0028(14)
C17 0.0233(19) 0.029(2) 0.027(2) 0.0039(16) 0.0081(17) 0.0028(15)
C18 0.028(2) 0.023(2) 0.037(2) -0.0040(18) 0.0086(18) 0.0035(17)
C19 0.025(2) 0.036(2) 0.034(2) -0.011(2) 0.0070(18) 0.0051(19)
C20 0.033(2) 0.039(3) 0.034(2) -0.004(2) 0.0173(19) 0.0027(19)
C21 0.029(2) 0.026(2) 0.029(2) 0.0015(17) 0.0135(17) 0.0042(17)
C22 0.0215(18) 0.021(2) 0.0229(18) 0.0009(15) 0.0070(15) 0.0004(15)
C23 0.027(2) 0.035(2) 0.029(2) 0.0051(18) 0.0132(17) 0.0034(18)
C24 0.038(2) 0.048(3) 0.026(2) 0.002(2) 0.0174(19) 0.006(2)
C25 0.044(3) 0.044(3) 0.020(2) 0.0036(19) 0.0046(19) 0.001(2)
C26 0.026(2) 0.036(3) 0.032(2) 0.0066(19) 0.0019(18) 0.0069(18)
C27 0.0236(19) 0.028(2) 0.030(2) 0.0000(17) 0.0093(17) 0.0008(16)
C28 0.133(9) 0.123(9) 0.047(4) 0.018(5) 0.025(5) -0.020(7)
C29 0.203(14) 0.126(10) 0.079(7) 0.016(6) 0.085(8) 0.032(10)
C30 0.102(7) 0.124(8) 0.121(8) 0.073(6) 0.096(7) 0.061(6)
C31 0.050(3) 0.088(5) 0.067(4) 0.051(4) 0.017(3) 0.001(3)
C32 0.057(4) 0.071(4) 0.077(4) 0.042(4) 0.033(3) 0.013(3)
C33 0.040(3) 0.125(7) 0.083(5) 0.073(5) 0.021(4) 0.014(4)
C34 0.111(13) 0.083(12) 0.052(8) -0.026(8) -0.014(8) 0.013(10)

loop_
_atom_type_symbol
_atom_type_description
_atom_type_scat_dispersion_real
_atom_type_scat_dispersion_imag
_atom_type_scat_source
C C 0.0033 0.0016 'International Tables Vol C Tables 4.2.6.8 and 6.1.1.4'
H H 0.0000 0.0000 'International Tables Vol C Tables 4.2.6.8 and 6.1.1.4'
N N 0.0061 0.0033 'International Tables Vol C Tables 4.2.6.8 and 6.1.1.4'
O O 0.0106 0.0060 'International Tables Vol C Tables 4.2.6.8 and 6.1.1.4'
Cl Cl 0.1484 0.1585 'International Tables Vol C Tables 4.2.6.8 and 6.1.1.4'
Ta Ta -0.7052 6.5227 'International Tables Vol C Tables 4.2.6.8 and 6.1.1.4'

loop_
_geom_angle_atom_site_label_1
_geom_angle_atom_site_label_2
_geom_angle_atom_site_label_3
_geom_angle
_geom_angle_site_symmetry_1
_geom_angle_site_symmetry_3
O1 Ta1 O1 149.74(16) . 2_656
O1 Ta1 N1 74.87(8) . .
O1 Ta1 N1 74.87(8) 2_656 .
O1 Ta1 N2 122.67(11) . 2_656
O1 Ta1 N2 87.58(11) 2_656 2_656
N1 Ta1 N2 162.43(7) . 2_656
O1 Ta1 N2 87.59(11) . .
O1 Ta1 N2 122.67(11) 2_656 .
N1 Ta1 N2 162.43(7) . .
N2 Ta1 N2 35.14(14) 2_656 .
O1 Ta1 Cl1 90.77(8) . 2_656
O1 Ta1 Cl1 92.76(8) 2_656 2_656
N1 Ta1 Cl1 96.78(2) . 2_656
N2 Ta1 Cl1 84.75(8) 2_656 2_656
N2 Ta1 Cl1 82.32(8) . 2_656
O1 Ta1 Cl1 92.77(8) . .
O1 Ta1 Cl1 90.77(8) 2_656 .
N1 Ta1 Cl1 96.78(2) . .
N2 Ta1 Cl1 82.32(8) 2_656 .
N2 Ta1 Cl1 84.75(8) . .
Cl1 Ta1 Cl1 166.44(5) 2_656 .
C2 O1 Ta1 122.7(2) . .
C1 N1 C1 122.8(5) . 2_656
C1 N1 Ta1 118.6(2) . .
C1 N1 Ta1 118.6(2) 2_656 .
C15 N2 N2 120.6(3) . 2_656
C15 N2 Ta1 147.9(3) . .
N2 N2 Ta1 72.43(7) 2_656 .
C6 C1 C2 120.0(3) . .
C6 C1 N1 129.9(4) . .
C2 C1 N1 110.0(3) . .
O1 C2 C3 125.5(3) . .
O1 C2 C1 112.6(3) . .
C3 C2 C1 121.9(4) . .
C2 C3 C4 115.8(3) . .
C2 C3 C7 121.4(4) . .
C4 C3 C7 122.8(3) . .
C3 C4 C5 123.4(3) . .
C6 C5 C4 118.7(4) . .
C6 C5 C11 118.5(4) . .
C4 C5 C11 122.8(3) . .
C1 C6 C5 119.8(4) . .
C3 C7 C10 111.9(4) . .
C3 C7 C9 108.4(3) . .
C10 C7 C9 107.9(4) . .
C3 C7 C8 109.3(3) . .
C10 C7 C8 108.3(3) . .
C9 C7 C8 111.0(4) . .
C12 C11 C14 109.3(4) . .
C12 C11 C5 110.5(4) . .
C14 C11 C5 108.3(3) . .
C12 C11 C13 108.4(4) . .
C14 C11 C13 107.7(4) . .
C5 C11 C13 112.4(4) . .
N2 C15 C22 118.1(4) . .
N2 C15 C16 123.4(3) . .
C22 C15 C16 118.5(3) . .
C17 C16 C21 119.3(4) . .
C17 C16 C15 119.3(4) . .
C21 C16 C15 121.3(4) . .
C16 C17 C18 119.4(4) . .
C19 C18 C17 121.1(4) . .
C18 C19 C20 120.0(4) . .
C21 C20 C19 119.6(4) . .
C20 C21 C16 120.7(4) . .
C23 C22 C27 119.2(4) . .
C23 C22 C15 119.6(3) . .
C27 C22 C15 121.1(4) . .
C24 C23 C22 120.0(4) . .
C23 C24 C25 120.2(4) . .
C26 C25 C24 120.2(4) . .
C25 C26 C27 120.4(4) . .
C26 C27 C22 119.9(4) . .
C33 C28 C29 117.9(10) . .
C33 C28 C34 125.5(14) . .
C29 C28 C34 116.5(15) . .
C30 C29 C28 120.2(11) . .
C29 C30 C31 121.5(9) . .
C30 C31 C32 120.4(8) . .
C31 C32 C33 118.3(8) . .
C28 C33 C32 121.7(8) . .

loop_
_geom_bond_atom_site_label_1
_geom_bond_atom_site_label_2
_geom_bond_distance
_geom_bond_site_symmetry_2
Ta1 O1 1.938(2) .
Ta1 O1 1.938(2) 2_656
Ta1 N1 2.020(5) .
Ta1 N2 2.332(3) 2_656
Ta1 N2 2.332(3) .
Ta1 Cl1 2.3981(10) 2_656
Ta1 Cl1 2.3981(10) .
O1 C2 1.358(4) .
N1 C1 1.407(4) .
N1 C1 1.408(4) 2_656
N2 C15 1.298(5) .
N2 N2 1.408(6) 2_656
C1 C6 1.389(5) .
C1 C2 1.402(5) .
C2 C3 1.399(5) .
C3 C4 1.401(5) .
C3 C7 1.529(5) .
C4 C5 1.401(6) .
C5 C6 1.390(5) .
C5 C11 1.536(6) .
C7 C10 1.530(5) .
C7 C9 1.539(6) .
C7 C8 1.541(6) .
C11 C12 1.526(6) .
C11 C14 1.532(6) .
C11 C13 1.538(6) .
C15 C22 1.464(5) .
C15 C16 1.492(6) .
C16 C17 1.395(5) .
C16 C21 1.396(6) .
C17 C18 1.397(6) .
C18 C19 1.362(7) .
C19 C20 1.398(7) .
C20 C21 1.382(6) .
C22 C23 1.395(6) .
C22 C27 1.404(5) .
C23 C24 1.387(6) .
C24 C25 1.391(6) .
C25 C26 1.369(7) .
C26 C27 1.390(6) .
C28 C33 1.359(13) .
C28 C29 1.391(16) .
C28 C34 1.425(17) .
C29 C30 1.343(15) .
C30 C31 1.350(12) .
C31 C32 1.360(9) .
C32 C33 1.387(11) .

loop_
_geom_torsion_atom_site_label_1
_geom_torsion_atom_site_label_2
_geom_torsion_atom_site_label_3
_geom_torsion_atom_site_label_4
_geom_torsion
_geom_torsion_site_symmetry_1
_geom_torsion_site_symmetry_4
O1 Ta1 O1 C2 -8.1(2) 2_656 .
N1 Ta1 O1 C2 -8.1(2) . .
N2 Ta1 O1 C2 173.0(2) 2_656 .
N2 Ta1 O1 C2 171.0(3) . .
Cl1 Ta1 O1 C2 88.8(3) 2_656 .
Cl1 Ta1 O1 C2 -104.3(3) . .
O1 Ta1 N1 C1 10.61(19) . .
O1 Ta1 N1 C1 -169.39(19) 2_656 .
N2 Ta1 N1 C1 -172.4(3) 2_656 .
N2 Ta1 N1 C1 7.6(3) . .
Cl1 Ta1 N1 C1 -78.35(18) 2_656 .
Cl1 Ta1 N1 C1 101.65(18) . .
O1 Ta1 N1 C1 -169.39(19) . 2_656
O1 Ta1 N1 C1 10.61(19) 2_656 2_656
N2 Ta1 N1 C1 7.6(3) 2_656 2_656
N2 Ta1 N1 C1 -172.4(3) . 2_656
Cl1 Ta1 N1 C1 101.65(18) 2_656 2_656
Cl1 Ta1 N1 C1 -78.35(18) . 2_656
O1 Ta1 N2 C15 -63.0(5) . .
O1 Ta1 N2 C15 116.5(5) 2_656 .
N1 Ta1 N2 C15 -60.1(7) . .
N2 Ta1 N2 C15 119.9(6) 2_656 .
Cl1 Ta1 N2 C15 28.1(5) 2_656 .
Cl1 Ta1 N2 C15 -156.0(5) . .
O1 Ta1 N2 N2 177.1(3) . 2_656
O1 Ta1 N2 N2 -3.4(3) 2_656 2_656
N1 Ta1 N2 N2 179.998(3) . 2_656
Cl1 Ta1 N2 N2 -91.8(2) 2_656 2_656
Cl1 Ta1 N2 N2 84.1(2) . 2_656
C1 N1 C1 C6 -15.4(3) 2_656 .
Ta1 N1 C1 C6 164.6(3) . .
C1 N1 C1 C2 168.5(3) 2_656 .
Ta1 N1 C1 C2 -11.5(3) . .
Ta1 O1 C2 C3 -175.4(3) . .
Ta1 O1 C2 C1 4.2(4) . .
C6 C1 C2 O1 -171.8(3) . .
N1 C1 C2 O1 4.7(4) . .
C6 C1 C2 C3 7.8(6) . .
N1 C1 C2 C3 -175.7(3) . .
O1 C2 C3 C4 176.3(3) . .
C1 C2 C3 C4 -3.3(5) . .
O1 C2 C3 C7 -3.8(6) . .
C1 C2 C3 C7 176.6(4) . .
C2 C3 C4 C5 -2.4(6) . .
C7 C3 C4 C5 177.7(4) . .
C3 C4 C5 C6 3.7(6) . .
C3 C4 C5 C11 -178.4(4) . .
C2 C1 C6 C5 -6.4(6) . .
N1 C1 C6 C5 177.8(3) . .
C4 C5 C6 C1 0.9(6) . .
C11 C5 C6 C1 -177.1(4) . .
C2 C3 C7 C10 -178.2(4) . .
C4 C3 C7 C10 1.7(5) . .
C2 C3 C7 C9 -59.3(5) . .
C4 C3 C7 C9 120.6(4) . .
C2 C3 C7 C8 61.8(5) . .
C4 C3 C7 C8 -118.3(4) . .
C6 C5 C11 C12 -57.2(5) . .
C4 C5 C11 C12 124.8(4) . .
C6 C5 C11 C14 62.6(5) . .
C4 C5 C11 C14 -115.4(5) . .
C6 C5 C11 C13 -178.6(4) . .
C4 C5 C11 C13 3.5(6) . .
N2 N2 C15 C22 -172.2(3) 2_656 .
Ta1 N2 C15 C22 81.5(6) . .
N2 N2 C15 C16 7.2(6) 2_656 .
Ta1 N2 C15 C16 -99.1(5) . .
N2 C15 C16 C17 -133.7(4) . .
C22 C15 C16 C17 45.7(5) . .
N2 C15 C16 C21 49.6(5) . .
C22 C15 C16 C21 -131.0(4) . .
C21 C16 C17 C18 -1.2(6) . .
C15 C16 C17 C18 -178.0(3) . .
C16 C17 C18 C19 1.9(6) . .
C17 C18 C19 C20 -1.2(6) . .
C18 C19 C20 C21 -0.3(6) . .
C19 C20 C21 C16 0.9(6) . .
C17 C16 C21 C20 -0.2(6) . .
C15 C16 C21 C20 176.5(4) . .
N2 C15 C22 C23 33.7(6) . .
C16 C15 C22 C23 -145.8(4) . .
N2 C15 C22 C27 -150.3(4) . .
C16 C15 C22 C27 30.2(6) . .
C27 C22 C23 C24 -0.3(7) . .
C15 C22 C23 C24 175.8(4) . .
C22 C23 C24 C25 1.1(7) . .
C23 C24 C25 C26 0.2(8) . .
C24 C25 C26 C27 -2.3(8) . .
C25 C26 C27 C22 3.1(7) . .
C23 C22 C27 C26 -1.8(6) . .
C15 C22 C27 C26 -177.8(4) . .
C33 C28 C29 C30 -0.6(15) . .
C34 C28 C29 C30 176.4(11) . .
C28 C29 C30 C31 -0.6(15) . .
C29 C30 C31 C32 1.2(12) . .
C30 C31 C32 C33 -0.6(10) . .
C29 C28 C33 C32 1.2(13) . .
C34 C28 C33 C32 -175.5(11) . .
C31 C32 C33 C28 -0.6(11) . .
